data_7244870
loop_
_publ_author_name
'Ennis, Courtney'
'Appadoo, Dominique R. T.'
'Boer, Stephanie A.'
'White, Nicholas G.'

_publ_section_title
;
 Vibrational mode analysis of hydrogen-bonded organic frameworks (HOFs):
 synchrotron infrared studies
;
_journal_name_full 'Physical Chemistry Chemical Physics'
_journal_paper_doi 10.1039/D2CP00796G
_journal_year 2022
_chemical_compound_source synthesized
_chemical_formula_moiety 'C28 H32 N8 Si, C28 H16 O8 Si, 12(H2 O)'
_chemical_formula_sum 'C56 H72 N8 O20 Si2'
_chemical_formula_weight 1233.40
_space_group_IT_number 86
_space_group_name_Hall '-P 4bc'
_space_group_name_H-M_alt 'P 42/n :2'
_symmetry_cell_setting tetragonal
_symmetry_space_group_name_Hall '-P 4bc'
_symmetry_space_group_name_H-M 'P 42/n :2'
_atom_sites_solution_hydrogens difmap
_atom_sites_solution_primary other
_audit_update_record
;
2022-02-13 deposited with the CCDC.	2022-04-18 downloaded from the CCDC.
;
_cell_angle_alpha 90
_cell_angle_beta 90
_cell_angle_gamma 90
_cell_formula_units_Z 1
_cell_length_a 14.33058(3)
_cell_length_b 14.33058(3)
_cell_length_c 8.35856(2)
_cell_measurement_reflns_used 3802
_cell_measurement_temperature 150
_cell_measurement_theta_max 73.5
_cell_measurement_theta_min 6.00
_cell_volume 1716.560(7)
_computing_cell_refinement 'CrysAlisPro, (Agilent, 2011)'
_computing_data_collection 'CrysAlisPro, (Agilent, 2011'
_computing_data_reduction 'CrysAlisPro, (Agilent, 2011)'
_computing_publication_material 'CRYSTALS (Betteridge et al., 2003)'
_computing_structure_refinement 'CRYSTALS (Betteridge et al., 2003)'
_computing_structure_solution 'Superflip (Palatinus & Chapuis, 2007)'
_diffrn_ambient_temperature 150
_diffrn_measured_fraction_theta_full 0.978
_diffrn_measured_fraction_theta_max 0.972
_diffrn_measurement_device Area
_diffrn_measurement_device_type 'Oxford Diffraction Supernova'
_diffrn_measurement_method \w
_diffrn_radiation_monochromator mirror
_diffrn_radiation_type 'Cu K\a'
_diffrn_radiation_wavelength 1.54184
_diffrn_reflns_av_R_equivalents 0.093
_diffrn_reflns_av_unetI/netI 0.013
_diffrn_reflns_limit_h_max 17
_diffrn_reflns_limit_h_min -17
_diffrn_reflns_limit_k_max 17
_diffrn_reflns_limit_k_min -17
_diffrn_reflns_limit_l_max 7
_diffrn_reflns_limit_l_min -10
_diffrn_reflns_number 14784
_diffrn_reflns_theta_full 71.766
_diffrn_reflns_theta_max 73.539
_diffrn_reflns_theta_min 4.363
_diffrn_standards_number 0
_exptl_absorpt_coefficient_mu 1.077
_exptl_absorpt_correction_T_max 1.00
_exptl_absorpt_correction_T_min 0.60
_exptl_absorpt_correction_type multi-scan
_exptl_absorpt_process_details 'CrysAlisPro, (Agilent, 2011)'
_exptl_crystal_colour colourless
_exptl_crystal_density_diffrn 1.193
_exptl_crystal_density_meas ?
_exptl_crystal_density_method 'not measured'
_exptl_crystal_description shard
_exptl_crystal_F_000 652
_exptl_crystal_recrystallization_method 'Re-crystallisation from solvent: Water/ethanol'
_exptl_crystal_size_max 0.68
_exptl_crystal_size_mid 0.14
_exptl_crystal_size_min 0.06
_refine_diff_density_max 0.58
_refine_diff_density_min -0.44
_refine_ls_extinction_method None
_refine_ls_goodness_of_fit_ref 1.0673
_refine_ls_hydrogen_treatment mixed
_refine_ls_matrix_type full
_refine_ls_number_parameters 132
_refine_ls_number_reflns 1393
_refine_ls_number_restraints 92
_refine_ls_R_factor_all 0.0955
_refine_ls_R_factor_gt 0.0938
_refine_ls_shift/su_max 0.0000897
_refine_ls_shift/su_mean 0.0000147
_refine_ls_structure_factor_coef Fsqd
_refine_ls_weighting_details
;
 Method= Modified Sheldrick 
 w=1/[\s^2^(F^2^) + ( 0.06P)^2^ + 8.16P] 
 ,where P=(max(Fo^2^,0) + 2Fc^2^)/3 
;
_refine_ls_weighting_scheme calc
_refine_ls_wR_factor_all 0.2334
_refine_ls_wR_factor_gt 0.2318
_refine_ls_wR_factor_ref 0.1977
_reflns_limit_h_max 12
_reflns_limit_h_min -12
_reflns_limit_k_max 17
_reflns_limit_k_min 0
_reflns_limit_l_max 10
_reflns_limit_l_min 0
_reflns_number_gt 1582
_reflns_number_total 1688
_reflns_threshold_expression I>2.0\s(I)
_oxford_diffrn_Wilson_B_factor 2.07
_oxford_diffrn_Wilson_scale 0.02
_oxford_refine_ls_r_factor_ref 0.0845
_oxford_refine_ls_scale 7.0(5)
_oxford_reflns_number_all 1636
_cod_data_source_file d2cp00796g2.cif
_cod_data_source_block 3
_cod_depositor_comments
;
The following automatic conversions were performed:

data item '_exptl_crystal_density_meas' value 'not measured' was
changed to '?' -- the value is perceived as not measured.

Automatic conversion script
Id: cif_fix_values 7556 2019-12-06 15:28:31Z antanas 
;
_cod_original_cell_volume 1716.560(8)
_cod_original_sg_symbol_H-M 'P 42/n '
_cod_database_code 7244870
_oxford_refine_reflns_threshold_expression_ref I>-3.0\s(I)

loop_
_symmetry_equiv_pos_as_xyz
x,y,z
-x,-y,-z
y+1/2,-x,z+1/2
-y+1/2,x,-z+1/2
x+1/2,y+1/2,-z
-x+1/2,-y+1/2,z
-y,x+1/2,z+1/2
y,-x+1/2,-z+1/2

loop_
_atom_site_label
_atom_site_type_symbol
_atom_site_fract_x
_atom_site_fract_y
_atom_site_fract_z
_atom_site_U_iso_or_equiv
_atom_site_occupancy
_atom_site_adp_type
_atom_site_refinement_flags_posn
_atom_site_refinement_flags_adp
_atom_site_refinement_flags_occupancy
_atom_site_disorder_assembly
_atom_site_disorder_group
_atom_site_attached_hydrogens
N1 N 0.5824(12) 1.0261(10) 0.8420(19) 0.0309 0.5000 Uani D U . . 1 .
N2 N 0.4866(12) 0.9009(10) 0.8822(17) 0.0346 0.5000 Uani D U . . 1 .
C3 C 0.5421(3) 0.9497(3) 0.7890(4) 0.0310 1.0000 Uani D U . . . .
C4 C 0.5813(3) 0.9037(3) 0.6438(4) 0.0267 1.0000 Uani D U . . . .
C5 C 0.6167(3) 0.9561(3) 0.5173(5) 0.0299 1.0000 Uani . . . . . .
C6 C 0.6613(3) 0.9109(3) 0.3915(4) 0.0284 1.0000 Uani . . . . . .
C7 C 0.6714(3) 0.8153(3) 0.3892(4) 0.0254 1.0000 Uani . . . . . .
C8 C 0.6319(3) 0.7641(3) 0.5145(5) 0.0310 1.0000 Uani . . . . . .
C9 C 0.5878(3) 0.8076(3) 0.6402(5) 0.0308 1.0000 Uani . . . . . .
Si10 Si 0.7500 0.7500 0.2500 0.0241 1.0000 Uani S T . . . .
O111 O 0.2500 0.7500 0.5274(5) 0.0507 1.0000 Uani S T . . . .
O101 O 0.3801(2) 0.7416(2) 0.7766(4) 0.0469 1.0000 Uani . . . . . .
O11 O 0.5675(10) 1.0322(7) 0.8227(16) 0.0325 0.5000 Uani D U . . 2 .
O12 O 0.4740(9) 0.9111(8) 0.8602(14) 0.0345 0.5000 Uani D U . . 2 .
H51 H 0.6103 1.0215 0.5168 0.0372 1.0000 Uiso R . . . . .
H61 H 0.6856 0.9463 0.3075 0.0351 1.0000 Uiso R . . . . .
H81 H 0.6365 0.6979 0.5129 0.0395 1.0000 Uiso R . . . . .
H91 H 0.5622 0.7720 0.7248 0.0386 1.0000 Uiso R . . . . .
H21 H 0.454(5) 0.856(5) 0.841(4) 0.0399(19) 0.5000 Uiso D . . . 1 .
H22 H 0.450(5) 0.930(2) 0.948(8) 0.0399(19) 0.5000 Uiso D . . . 1 .
H11 H 0.622(5) 1.055(4) 0.782(6) 0.0370(19) 0.5000 Uiso D . . . 1 .
H12 H 0.556(4) 1.059(4) 0.915(8) 0.0370(19) 0.5000 Uiso D . . . 1 .
H1011 H 0.3406 0.7441 0.7013 0.0565 0.5000 Uiso . . . . 1 .
H1113 H 0.2895 0.7475 0.6019 0.0595 0.5000 Uiso . . . . 2 .
H1111 H 0.2475 0.7104 0.4505 0.0600 0.5000 Uiso . . . . 1 .
H1012 H 0.3406 0.7442 0.8529 0.0565 0.5000 Uiso . . . . 1 .
H1013 H 0.4056 0.6909 0.7479 0.0565 0.5000 Uiso . . . . 2 .
H1014 H 0.4079 0.7920 0.8017 0.0565 0.5000 Uiso . . . . 2 .

loop_
_atom_site_aniso_label
_atom_site_aniso_U_11
_atom_site_aniso_U_22
_atom_site_aniso_U_33
_atom_site_aniso_U_23
_atom_site_aniso_U_13
_atom_site_aniso_U_12
N1 0.031(5) 0.045(4) 0.017(5) -0.011(3) 0.004(4) -0.002(4)
N2 0.045(5) 0.038(5) 0.021(5) -0.006(4) 0.009(4) -0.002(4)
C3 0.036(2) 0.0374(17) 0.0191(18) -0.0069(15) 0.0052(15) 0.0001(14)
C4 0.032(2) 0.036(2) 0.0123(16) -0.0042(15) 0.0020(14) 0.0017(16)
C5 0.040(2) 0.031(2) 0.0197(19) -0.0008(16) 0.0001(17) 0.0049(17)
C6 0.037(2) 0.038(2) 0.0098(18) 0.0036(16) 0.0032(15) 0.0007(17)
C7 0.031(2) 0.036(2) 0.0086(17) -0.0014(15) 0.0005(15) -0.0032(16)
C8 0.047(2) 0.027(2) 0.0196(19) -0.0033(16) 0.0036(18) -0.0028(17)
C9 0.040(2) 0.036(2) 0.0157(18) -0.0004(17) 0.0076(17) -0.0041(18)
Si10 0.0323(7) 0.0323(7) 0.0079(9) 0.0000 -0.0000 -0.0000
O111 0.073(3) 0.058(3) 0.021(2) 0.0000 0.0000 0.019(3)
O101 0.0376(17) 0.062(2) 0.0409(19) 0.0072(16) 0.0046(14) 0.0054(15)
O11 0.041(5) 0.035(3) 0.021(4) -0.007(3) 0.006(4) 0.002(3)
O12 0.041(4) 0.041(4) 0.022(4) -0.006(3) 0.009(3) -0.001(3)

loop_
_atom_type_symbol
_atom_type_scat_dispersion_real
_atom_type_scat_dispersion_imag
_atom_type_scat_Cromer_Mann_a1
_atom_type_scat_Cromer_Mann_b1
_atom_type_scat_Cromer_Mann_a2
_atom_type_scat_Cromer_Mann_b2
_atom_type_scat_Cromer_Mann_a3
_atom_type_scat_Cromer_Mann_b3
_atom_type_scat_Cromer_Mann_a4
_atom_type_scat_Cromer_Mann_b4
_atom_type_scat_Cromer_Mann_c
_atom_type_scat_source
C 0.0181 0.0091 2.3100 20.8439 1.0200 10.2075 1.5886 0.5687 0.8650 51.6512 0.2156 'International Tables Vol C 4.2.6.8 and 6.1.1.4'
H 0.0000 0.0000 0.4930 10.5109 0.3229 26.1257 0.1402 3.1424 0.0408 57.7998 0.0030 'International Tables Vol C 4.2.6.8 and 6.1.1.4'
N 0.0311 0.0180 12.2126 0.0057 3.1322 9.8933 2.0125 28.9975 1.1663 0.5826 -11.5290 'International Tables Vol C 4.2.6.8 and 6.1.1.4'
O 0.0492 0.0322 3.0485 13.2771 2.2868 5.7011 1.5463 0.3239 0.8670 32.9089 0.2508 'International Tables Vol C 4.2.6.8 and 6.1.1.4'
Si 0.2541 0.3302 6.2915 2.4386 3.0353 32.3337 1.9891 0.6785 1.5410 81.6937 1.1407 'International Tables Vol C 4.2.6.8 and 6.1.1.4'

loop_
_geom_angle_atom_site_label_1
_geom_angle_site_symmetry_1
_geom_angle_atom_site_label_2
_geom_angle_site_symmetry_2
_geom_angle_atom_site_label_3
_geom_angle_site_symmetry_3
_geom_angle
_geom_angle_publ_flag
C3 . N1 . H11 . 119.4(19) no
C3 . N1 . H12 . 120.0(19) no
H11 . N1 . H12 . 116(5) no
C3 . N2 . H21 . 119.2(19) no
C3 . N2 . H22 . 119.3(19) no
H21 . N2 . H22 . 106(7) no
N1 . C3 . N2 . 120.6(7) yes
N1 . C3 . C4 . 118.4(6) yes
N2 . C3 . C4 . 118.4(6) yes
C3 . C4 . C5 . 121.2(3) yes
C3 . C4 . C9 . 118.9(3) yes
C5 . C4 . C9 . 119.8(3) yes
C4 . C5 . C6 . 119.4(4) yes
C4 . C5 . H51 . 120.3 no
C6 . C5 . H51 . 120.3 no
C5 . C6 . C7 . 121.4(4) yes
C5 . C6 . H61 . 119.2 no
C7 . C6 . H61 . 119.3 no
C6 . C7 . C8 . 118.0(3) yes
C6 . C7 . Si10 . 124.7(3) yes
C8 . C7 . Si10 . 116.5(3) yes
C7 . C8 . C9 . 121.3(4) yes
C7 . C8 . H81 . 119.0 no
C9 . C8 . H81 . 119.7 no
C4 . C9 . C8 . 120.0(4) yes
C4 . C9 . H91 . 119.7 no
C8 . C9 . H91 . 120.3 no
C7 8_565 Si10 . C7 6_665 112.77(12) yes
C7 8_565 Si10 . C7 . 112.77(12) yes
C7 6_665 Si10 . C7 . 103.1(2) yes
C7 8_565 Si10 . C7 4_655 103.1(2) yes
C7 6_665 Si10 . C7 4_655 112.77(12) yes
C7 . Si10 . C7 4_655 112.77(12) yes
H1111 6_565 O111 . H1111 . 82.9 no
H1011 . O101 . H1012 . 96.4 no

loop_
_geom_bond_atom_site_label_1
_geom_bond_site_symmetry_1
_geom_bond_atom_site_label_2
_geom_bond_site_symmetry_2
_geom_bond_distance
_geom_bond_publ_flag
N1 . C3 . 1.314(8) yes
N1 . H11 . 0.855(19) no
N1 . H12 . 0.860(19) no
N2 . C3 . 1.314(8) yes
N2 . H21 . 0.867(19) no
N2 . H22 . 0.862(19) no
C3 . C4 . 1.491(5) yes
C4 . C5 . 1.391(5) yes
C4 . C9 . 1.382(6) yes
C5 . C6 . 1.390(5) yes
C5 . H51 . 0.942 no
C6 . C7 . 1.377(6) yes
C6 . H61 . 0.934 no
C7 . C8 . 1.399(5) yes
C7 . Si10 . 1.871(4) yes
C8 . C9 . 1.375(5) yes
C8 . H81 . 0.951 no
C9 . H91 . 0.946 no
O111 . H1111 6_565 0.858 no
O111 . H1111 . 0.858 no
O101 . H1011 . 0.847 no
O101 . H1012 . 0.853 no

loop_
_geom_hbond_atom_site_label_D
_geom_hbond_site_symmetry_D
_geom_hbond_atom_site_label_H
_geom_hbond_site_symmetry_H
_geom_hbond_atom_site_label_A
_geom_hbond_site_symmetry_A
_geom_hbond_angle_DHA
_geom_hbond_distance_DH
_geom_hbond_distance_HA
_geom_hbond_distance_DA
_geom_hbond_publ_flag
N2 . H21 . O101 . 171(6) 0.867 2.025 2.885(5) yes
O12 . H21 . O101 . 167(9) 0.854 2.025 2.863(5) yes
N2 . H22 . N1 2_677 152(9) 0.862 1.924 2.718(5) yes
N2 . H22 . O11 2_677 145(9) 0.862 2.009 2.758(5) yes
O12 . H22 . N1 2_677 171(9) 0.851 1.924 2.767(5) yes
O12 . H22 . O11 2_677 163(9) 0.851 2.009 2.835(5) yes
N1 . H11 . O101 8_566 157(7) 0.855 2.019 2.828(5) yes
O11 . H11 . O101 8_566 170(3) 0.904 2.019 2.914(5) yes
N1 . H12 . N2 2_677 161(9) 0.860 1.890 2.718(5) yes
O11 . H12 . N2 2_677 169(3) 0.878 1.890 2.758(5) yes
N1 . H12 . O12 2_677 153(9) 0.860 1.973 2.767(5) yes
O11 . H12 . O12 2_677 167(7) 0.878 1.973 2.835(5) yes
O101 . H1011 . O111 . 180 0.85 1.95 2.798(5) yes
O111 . H1113 . O101 . 179 0.84 1.96 2.798(5) yes
O111 . H1111 . O101 3_464 180 0.86 1.95 2.808(5) yes
O101 . H1012 . O111 3_465 180 0.85 1.95 2.808(5) yes
O101 . H1013 . N1 4_656 172 0.85 1.98 2.828(5) yes
O101 . H1013 . O11 4_656 180 0.85 2.07 2.914(5) yes
O101 . H1014 . N2 . 172 0.85 2.04 2.885(5) yes
O101 . H1014 . O12 . 180 0.85 2.01 2.863(5) yes
